data_4510626
loop_
_publ_author_name
'Kendrick, John'
'Montis, Riccardo'
'Hursthouse, Michael B.'
'Leusen, Frank J. J.'

_publ_section_title
;
 &#x201C;In-SilicoSeeding&#x201D;: Isostructurality and
 Pseudoisostructurality in a Family of Aspirin Derivatives
;
_journal_issue 7
_journal_name_full 'Crystal Growth &amp; Design'
_journal_page_first 2906
_journal_paper_doi 10.1021/cg4003324
_journal_volume 13
_journal_year 2013
_chemical_formula_moiety 'C11 H11 N O5'
_chemical_formula_sum 'C11 H11 N O5'
_chemical_formula_weight 237.21
_chemical_name_common '2-acetyloxy-5-acetylaminobenzoic acid'
_chemical_name_systematic '2-acetyloxy-5-acetylaminobenzoic acid'
_space_group_IT_number 2
_symmetry_cell_setting triclinic
_symmetry_space_group_name_Hall '-P 1'
_symmetry_space_group_name_H-M 'P -1'
_atom_sites_solution_hydrogens geom
_atom_sites_solution_primary direct
_atom_sites_solution_secondary difmap
_audit_creation_method SHELXL-97
_cell_angle_alpha 110.8010(10)
_cell_angle_beta 99.754(2)
_cell_angle_gamma 105.371(2)
_cell_formula_units_Z 2
_cell_length_a 7.9457(2)
_cell_length_b 8.0305(2)
_cell_length_c 9.6719(2)
_cell_measurement_reflns_used 7297
_cell_measurement_temperature 120(2)
_cell_measurement_theta_max 27.48
_cell_measurement_theta_min 2.91
_cell_volume 531.97(2)
_computing_cell_refinement 'DENZO (Otwinowski & Minor, 1997) & COLLECT (Hooft, R.W.W., 1998)'
_computing_data_collection 'COLLECT (Hooft, R.W.W., 1998)'
_computing_data_reduction 'DENZO (Otwinowski & Minor, 1997) & COLLECT (Hooft, R.W.W., 1998)'
_computing_structure_refinement 'SHELXL-97 (Sheldrick, 1997)'
_computing_structure_solution 'SHELXS-97 (Sheldrick, 1990)'
_diffrn_ambient_temperature 120(2)
_diffrn_detector_area_resol_mean '4096x4096pixels / 62x62mm'
_diffrn_measured_fraction_theta_full 0.989
_diffrn_measured_fraction_theta_max 0.989
_diffrn_measurement_device_type 'Bruker-Nonius APEX II CCD camera on \k-goniostat'
_diffrn_measurement_method '\f & \w scans'
_diffrn_radiation_monochromator '10cm confocal mirrors'
_diffrn_radiation_source 'Bruker-Nonius FR591 rotating anode'
_diffrn_radiation_type MoK\a
_diffrn_radiation_wavelength 0.71073
_diffrn_reflns_av_R_equivalents 0.0253
_diffrn_reflns_av_sigmaI/netI 0.0199
_diffrn_reflns_limit_h_max 9
_diffrn_reflns_limit_h_min -10
_diffrn_reflns_limit_k_max 10
_diffrn_reflns_limit_k_min -10
_diffrn_reflns_limit_l_max 12
_diffrn_reflns_limit_l_min -12
_diffrn_reflns_number 12058
_diffrn_reflns_theta_full 27.48
_diffrn_reflns_theta_max 27.48
_diffrn_reflns_theta_min 3.23
_exptl_absorpt_coefficient_mu 0.119
_exptl_absorpt_correction_T_max 0.9541
_exptl_absorpt_correction_T_min 0.9322
_exptl_absorpt_correction_type multi-scan
_exptl_absorpt_process_details 'SADABS 2007/2 (Sheldrick, G.M., 2007)'
_exptl_crystal_colour Colourless
_exptl_crystal_density_diffrn 1.481
_exptl_crystal_density_method 'not measured'
_exptl_crystal_description Block
_exptl_crystal_F_000 248
_exptl_crystal_size_max 0.60
_exptl_crystal_size_mid 0.40
_exptl_crystal_size_min 0.40
_refine_diff_density_max 0.350
_refine_diff_density_min -0.249
_refine_diff_density_rms 0.046
_refine_ls_extinction_method none
_refine_ls_goodness_of_fit_ref 1.042
_refine_ls_hydrogen_treatment mixed
_refine_ls_matrix_type full
_refine_ls_number_parameters 161
_refine_ls_number_reflns 2426
_refine_ls_number_restraints 0
_refine_ls_restrained_S_all 1.042
_refine_ls_R_factor_all 0.0388
_refine_ls_R_factor_gt 0.0350
_refine_ls_shift/su_max 0.001
_refine_ls_shift/su_mean 0.000
_refine_ls_structure_factor_coef Fsqd
_refine_ls_weighting_details 'calc w=1/[\s^2^(Fo^2^)+(0.0448P)^2^+0.2426P] where P=(Fo^2^+2Fc^2^)/3'
_refine_ls_weighting_scheme calc
_refine_ls_wR_factor_gt 0.0905
_refine_ls_wR_factor_ref 0.0933
_reflns_number_gt 2215
_reflns_number_total 2426
_reflns_threshold_expression >2\s(I)
_cod_data_source_file cg4003324_si_003.cif
_cod_data_source_block 2-acetyloxy-5-acetylaminobenzoic_acid
_cod_original_sg_symbol_H-M P-1
_cod_database_code 4510626

loop_
_symmetry_equiv_pos_as_xyz
'x, y, z'
'-x, -y, -z'

loop_
_atom_site_label
_atom_site_type_symbol
_atom_site_fract_x
_atom_site_fract_y
_atom_site_fract_z
_atom_site_U_iso_or_equiv
_atom_site_adp_type
_atom_site_occupancy
_atom_site_symmetry_multiplicity
_atom_site_calc_flag
_atom_site_refinement_flags
H1N H -0.295(2) 0.212(2) 1.1271(18) 0.024(4) Uiso 1 1 d .
C1 C -0.00688(15) 0.11417(15) 0.84709(12) 0.0133(2) Uani 1 1 d .
C2 C 0.16734(15) 0.25141(16) 0.89899(12) 0.0145(2) Uani 1 1 d .
C3 C 0.22631(16) 0.40502(17) 1.04138(14) 0.0199(3) Uani 1 1 d .
H3 H 0.3467 0.4950 1.0758 0.024 Uiso 1 1 calc R
C4 C 0.11187(16) 0.42979(16) 1.13515(13) 0.0193(2) Uani 1 1 d .
H4 H 0.1534 0.5358 1.2330 0.023 Uiso 1 1 calc R
C5 C -0.06481(15) 0.29669(15) 1.08349(12) 0.0139(2) Uani 1 1 d .
C6 C -0.12143(15) 0.13946(15) 0.94113(12) 0.0137(2) Uani 1 1 d .
H6 H -0.2407 0.0476 0.9075 0.016 Uiso 1 1 calc R
C7 C -0.08375(15) -0.05906(16) 0.69522(12) 0.0150(2) Uani 1 1 d .
C8 C 0.39134(14) 0.14410(15) 0.80418(12) 0.0145(2) Uani 1 1 d .
C9 C 0.47001(17) 0.11603(18) 0.67153(13) 0.0204(3) Uani 1 1 d .
H9A H 0.5758 0.0780 0.6914 0.031 Uiso 1 1 calc R
H9B H 0.5082 0.2353 0.6595 0.031 Uiso 1 1 calc R
H9C H 0.3776 0.0163 0.5766 0.031 Uiso 1 1 calc R
C10 C -0.17870(15) 0.44900(16) 1.30353(12) 0.0150(2) Uani 1 1 d .
C11 C -0.34042(17) 0.41210(18) 1.36415(15) 0.0236(3) Uani 1 1 d .
H11A H -0.3169 0.3599 1.4399 0.035 Uiso 1 1 calc R
H11B H -0.4489 0.3207 1.2783 0.035 Uiso 1 1 calc R
H11C H -0.3609 0.5317 1.4138 0.035 Uiso 1 1 calc R
N1 N -0.19447(13) 0.31074(14) 1.16658(11) 0.0156(2) Uani 1 1 d .
O1 O -0.24619(12) -0.14638(13) 0.63933(10) 0.0253(2) Uani 1 1 d .
O2 O 0.04129(11) -0.10769(12) 0.63210(9) 0.0212(2) Uani 1 1 d .
H2 H -0.0102 -0.2051 0.5481 0.032 Uiso 1 1 calc R
O3 O 0.28071(11) 0.24662(11) 0.80201(9) 0.01642(19) Uani 1 1 d .
O4 O 0.41892(11) 0.08623(12) 0.90195(9) 0.0192(2) Uani 1 1 d .
O5 O -0.04083(11) 0.59424(11) 1.37464(9) 0.0189(2) Uani 1 1 d .

loop_
_atom_site_aniso_label
_atom_site_aniso_U_11
_atom_site_aniso_U_22
_atom_site_aniso_U_33
_atom_site_aniso_U_23
_atom_site_aniso_U_13
_atom_site_aniso_U_12
C1 0.0160(5) 0.0135(5) 0.0107(5) 0.0038(4) 0.0041(4) 0.0072(4)
C2 0.0155(5) 0.0161(5) 0.0149(5) 0.0063(4) 0.0087(4) 0.0076(4)
C3 0.0166(6) 0.0163(5) 0.0203(6) 0.0024(5) 0.0083(4) 0.0016(4)
C4 0.0183(6) 0.0158(5) 0.0155(5) -0.0011(4) 0.0071(4) 0.0025(4)
C5 0.0158(5) 0.0139(5) 0.0129(5) 0.0046(4) 0.0066(4) 0.0063(4)
C6 0.0130(5) 0.0134(5) 0.0132(5) 0.0040(4) 0.0036(4) 0.0045(4)
C7 0.0159(5) 0.0168(5) 0.0116(5) 0.0037(4) 0.0046(4) 0.0075(4)
C8 0.0114(5) 0.0122(5) 0.0145(5) 0.0017(4) 0.0031(4) 0.0018(4)
C9 0.0197(6) 0.0255(6) 0.0179(5) 0.0065(5) 0.0104(4) 0.0112(5)
C10 0.0176(5) 0.0156(5) 0.0122(5) 0.0046(4) 0.0058(4) 0.0072(4)
C11 0.0225(6) 0.0219(6) 0.0226(6) 0.0037(5) 0.0141(5) 0.0053(5)
N1 0.0149(5) 0.0132(5) 0.0145(4) 0.0017(4) 0.0071(4) 0.0026(4)
O1 0.0152(4) 0.0266(5) 0.0197(4) -0.0040(4) 0.0037(3) 0.0054(4)
O2 0.0157(4) 0.0220(4) 0.0152(4) -0.0043(3) 0.0047(3) 0.0068(3)
O3 0.0182(4) 0.0181(4) 0.0174(4) 0.0077(3) 0.0115(3) 0.0089(3)
O4 0.0170(4) 0.0218(4) 0.0190(4) 0.0089(3) 0.0050(3) 0.0067(3)
O5 0.0174(4) 0.0178(4) 0.0145(4) -0.0004(3) 0.0058(3) 0.0047(3)

loop_
_atom_type_symbol
_atom_type_description
_atom_type_scat_dispersion_real
_atom_type_scat_dispersion_imag
_atom_type_scat_source
C C 0.0033 0.0016 'International Tables Vol C Tables 4.2.6.8 and 6.1.1.4'
H H 0.0000 0.0000 'International Tables Vol C Tables 4.2.6.8 and 6.1.1.4'
N N 0.0061 0.0033 'International Tables Vol C Tables 4.2.6.8 and 6.1.1.4'
O O 0.0106 0.0060 'International Tables Vol C Tables 4.2.6.8 and 6.1.1.4'

loop_
_geom_angle_atom_site_label_1
_geom_angle_atom_site_label_2
_geom_angle_atom_site_label_3
_geom_angle
C6 C1 C2 118.11(10)
C6 C1 C7 116.72(10)
C2 C1 C7 125.17(10)
C3 C2 C1 120.87(10)
C3 C2 O3 118.10(10)
C1 C2 O3 120.77(9)
C2 C3 C4 120.90(11)
C2 C3 H3 119.6
C4 C3 H3 119.6
C3 C4 C5 119.11(10)
C3 C4 H4 120.4
C5 C4 H4 120.4
C6 C5 C4 119.50(10)
C6 C5 N1 116.52(10)
C4 C5 N1 123.98(10)
C1 C6 C5 121.47(10)
C1 C6 H6 119.3
C5 C6 H6 119.3
O1 C7 O2 124.03(10)
O1 C7 C1 121.79(10)
O2 C7 C1 114.17(9)
O4 C8 O3 122.94(10)
O4 C8 C9 126.46(10)
O3 C8 C9 110.60(9)
C8 C9 H9A 109.5
C8 C9 H9B 109.5
H9A C9 H9B 109.5
C8 C9 H9C 109.5
H9A C9 H9C 109.5
H9B C9 H9C 109.5
O5 C10 N1 122.62(10)
O5 C10 C11 122.39(10)
N1 C10 C11 114.99(10)
C10 C11 H11A 109.5
C10 C11 H11B 109.5
H11A C11 H11B 109.5
C10 C11 H11C 109.5
H11A C11 H11C 109.5
H11B C11 H11C 109.5
C10 N1 C5 129.06(10)
C10 N1 H1N 115.8(10)
C5 N1 H1N 115.0(11)
C7 O2 H2 109.5
C8 O3 C2 117.24(8)

loop_
_geom_bond_atom_site_label_1
_geom_bond_atom_site_label_2
_geom_bond_distance
C1 C6 1.3944(15)
C1 C2 1.3949(16)
C1 C7 1.5034(14)
C2 C3 1.3806(16)
C2 O3 1.4042(12)
C3 C4 1.3914(16)
C3 H3 0.9500
C4 C5 1.3966(16)
C4 H4 0.9500
C5 C6 1.3953(15)
C5 N1 1.4134(14)
C6 H6 0.9500
C7 O1 1.2102(14)
C7 O2 1.3244(13)
C8 O4 1.2059(14)
C8 O3 1.3567(13)
C8 C9 1.4928(15)
C9 H9A 0.9800
C9 H9B 0.9800
C9 H9C 0.9800
C10 O5 1.2374(14)
C10 N1 1.3522(14)
C10 C11 1.5032(16)
C11 H11A 0.9800
C11 H11B 0.9800
C11 H11C 0.9800
N1 H1N 0.870(17)
O2 H2 0.8400

loop_
_geom_hbond_atom_site_label_D
_geom_hbond_atom_site_label_H
_geom_hbond_atom_site_label_A
_geom_hbond_distance_DH
_geom_hbond_distance_HA
_geom_hbond_distance_DA
_geom_hbond_angle_DHA
_geom_hbond_site_symmetry_A
O2 H2 O5 0.84 1.79 2.5969(11) 160.5 1_544
